data_4514890
loop_
_publ_author_name
'Weber, Stefan'
'St\"oger, Berthold'
'Veiros, Luis F.'
'Kirchner, Karl'

_publ_section_title
;
 Rethinking Basic Concepts---Hydrogenation of Alkenes Catalyzed by
 Bench-Stable Alkyl Mn(I) Complexes
;
_journal_name_full 'ACS Catalysis'
_journal_page_first 9715
_journal_paper_doi 10.1021/acscatal.9b03963
_journal_year 2019
_chemical_formula_sum 'C20 H39 Mn O3 P2'
_chemical_formula_weight 444.39
_space_group_crystal_system monoclinic
_space_group_IT_number 14
_space_group_name_Hall '-P 2yn'
_space_group_name_H-M_alt 'P 1 21/n 1'
_symmetry_space_group_name_Hall '-P 2yn'
_symmetry_space_group_name_H-M 'P 1 21/n 1'
_atom_sites_solution_hydrogens geom
_audit_creation_method SHELXL-2017/1
_cell_angle_alpha 90
_cell_angle_beta 98.639(6)
_cell_angle_gamma 90
_cell_formula_units_Z 4
_cell_length_a 11.654(3)
_cell_length_b 14.455(3)
_cell_length_c 13.866(3)
_cell_measurement_reflns_used 8589
_cell_measurement_temperature 100
_cell_measurement_theta_max 32.47
_cell_measurement_theta_min 2.26
_cell_volume 2309.3(9)
_computing_structure_refinement 'SHELXL-2017/1 (Sheldrick, 2017)'
_computing_structure_solution 'SHELXT 2014/5 (Sheldrick, 2014)'
_diffrn_ambient_temperature 100
_diffrn_measured_fraction_theta_full 1.000
_diffrn_measured_fraction_theta_max 0.996
_diffrn_measurement_device 'four-circle diffractometer'
_diffrn_measurement_device_type 'Bruker KAPPA APEX II CCD'
_diffrn_measurement_method '\w- and \f-scans'
_diffrn_radiation_monochromator graphite
_diffrn_radiation_type MoK\a
_diffrn_radiation_wavelength 0.71073
_diffrn_reflns_av_R_equivalents 0.0499
_diffrn_reflns_av_unetI/netI 0.0497
_diffrn_reflns_Laue_measured_fraction_full 1.000
_diffrn_reflns_Laue_measured_fraction_max 0.996
_diffrn_reflns_limit_h_max 17
_diffrn_reflns_limit_h_min -16
_diffrn_reflns_limit_k_max 21
_diffrn_reflns_limit_k_min -21
_diffrn_reflns_limit_l_max 20
_diffrn_reflns_limit_l_min -21
_diffrn_reflns_number 30540
_diffrn_reflns_point_group_measured_fraction_full 1.000
_diffrn_reflns_point_group_measured_fraction_max 0.996
_diffrn_reflns_theta_full 25.242
_diffrn_reflns_theta_max 32.747
_diffrn_reflns_theta_min 2.047
_exptl_absorpt_coefficient_mu 0.726
_exptl_absorpt_correction_T_max 0.746
_exptl_absorpt_correction_T_min 0.654
_exptl_absorpt_correction_type multi-scan
_exptl_absorpt_process_details SADABS
_exptl_crystal_colour colourless
_exptl_crystal_density_diffrn 1.278
_exptl_crystal_description block
_exptl_crystal_F_000 952
_exptl_crystal_size_max 0.28
_exptl_crystal_size_mid 0.22
_exptl_crystal_size_min 0.12
_refine_diff_density_max 0.566
_refine_diff_density_min -0.364
_refine_diff_density_rms 0.072
_refine_ls_extinction_method none
_refine_ls_goodness_of_fit_ref 1.029
_refine_ls_hydrogen_treatment constr
_refine_ls_matrix_type full
_refine_ls_number_parameters 244
_refine_ls_number_reflns 8496
_refine_ls_number_restraints 0
_refine_ls_restrained_S_all 1.029
_refine_ls_R_factor_all 0.0533
_refine_ls_R_factor_gt 0.0360
_refine_ls_shift/su_max 0.002
_refine_ls_shift/su_mean 0.000
_refine_ls_structure_factor_coef Fsqd
_refine_ls_weighting_details 'w=1/[\s^2^(Fo^2^)+(0.0347P)^2^+0.6412P] where P=(Fo^2^+2Fc^2^)/3'
_refine_ls_weighting_scheme calc
_refine_ls_wR_factor_gt 0.0800
_refine_ls_wR_factor_ref 0.0866
_reflns_Friedel_coverage 0.000
_reflns_number_gt 6732
_reflns_number_total 8496
_reflns_threshold_expression 'I > 2\s(I)'
_cod_data_source_file cs9b03963_si_002.cif
_cod_data_source_block Mn_dippe_nPr_CO_3
_cod_original_cell_volume 2309.4(9)
_cod_database_code 4514890
_shelx_shelxl_version_number 2017/1
_shelx_space_group_comment
;
The symmetry employed for this shelxl refinement is uniquely defined
by the following loop, which should always be used as a source of
symmetry information in preference to the above space-group names.
They are only intended as comments.
;
_shelx_estimated_absorpt_t_min 0.823
_shelx_estimated_absorpt_t_max 0.918

loop_
_space_group_symop_operation_xyz
'x, y, z'
'-x+1/2, y+1/2, -z+1/2'
'-x, -y, -z'
'x-1/2, -y-1/2, z-1/2'

loop_
_atom_site_label
_atom_site_type_symbol
_atom_site_fract_x
_atom_site_fract_y
_atom_site_fract_z
_atom_site_U_iso_or_equiv
_atom_site_adp_type
_atom_site_occupancy
_atom_site_site_symmetry_order
_atom_site_calc_flag
_atom_site_refinement_flags_posn
_atom_site_refinement_flags_adp
Mn1 Mn 0.31589(2) 0.71033(2) 0.70650(2) 0.01040(5) Uani 1 1 d . .
P1 P 0.21139(3) 0.64629(2) 0.82002(2) 0.01198(7) Uani 1 1 d . .
P2 P 0.47148(3) 0.62355(2) 0.78440(2) 0.01165(7) Uani 1 1 d . .
O1 O 0.11579(9) 0.82003(7) 0.61273(8) 0.0218(2) Uani 1 1 d . .
O2 O 0.43836(10) 0.76306(8) 0.54307(8) 0.0274(2) Uani 1 1 d . .
O3 O 0.40033(10) 0.87494(7) 0.82200(8) 0.0236(2) Uani 1 1 d . .
C1 C 0.07071(12) 0.58684(9) 0.77767(11) 0.0178(3) Uani 1 1 d . .
H1 H 0.083206 0.548486 0.720127 0.021 Uiso 1 1 calc R U
C2 C -0.02870(13) 0.65329(11) 0.74146(12) 0.0230(3) Uani 1 1 d . .
H2A H -0.002649 0.698255 0.696486 0.035 Uiso 1 1 calc R U
H2B H -0.052449 0.685950 0.797177 0.035 Uiso 1 1 calc R U
H2C H -0.094659 0.618227 0.707550 0.035 Uiso 1 1 calc R U
C3 C 0.03215(15) 0.51960(11) 0.85246(13) 0.0273(3) Uani 1 1 d . .
H3A H -0.039922 0.488859 0.823852 0.041 Uiso 1 1 calc R U
H3B H 0.019032 0.553983 0.910741 0.041 Uiso 1 1 calc R U
H3C H 0.092767 0.473096 0.870494 0.041 Uiso 1 1 calc R U
C4 C 0.17701(13) 0.72018(9) 0.92232(10) 0.0177(3) Uani 1 1 d . .
H4 H 0.114595 0.687975 0.951647 0.021 Uiso 1 1 calc R U
C5 C 0.12863(13) 0.81463(10) 0.88578(11) 0.0199(3) Uani 1 1 d . .
H5A H 0.192479 0.854473 0.872508 0.030 Uiso 1 1 calc R U
H5B H 0.089133 0.843445 0.935709 0.030 Uiso 1 1 calc R U
H5C H 0.073370 0.806320 0.825776 0.030 Uiso 1 1 calc R U
C6 C 0.27931(15) 0.73443(12) 1.00403(11) 0.0260(3) Uani 1 1 d . .
H6A H 0.344407 0.762002 0.976997 0.039 Uiso 1 1 calc R U
H6B H 0.303141 0.674635 1.033829 0.039 Uiso 1 1 calc R U
H6C H 0.255898 0.775772 1.053605 0.039 Uiso 1 1 calc R U
C7 C 0.29856(13) 0.55012(9) 0.88018(10) 0.0182(3) Uani 1 1 d . .
H7A H 0.273443 0.536876 0.943878 0.022 Uiso 1 1 calc R U
H7AB H 0.285289 0.493838 0.839352 0.022 Uiso 1 1 calc R U
C8 C 0.42790(12) 0.57385(10) 0.89602(10) 0.0195(3) Uani 1 1 d . .
H8A H 0.473705 0.517196 0.914483 0.023 Uiso 1 1 calc R U
H8AB H 0.444587 0.618794 0.950185 0.023 Uiso 1 1 calc R U
C9 C 0.51895(12) 0.52076(9) 0.71956(10) 0.0159(2) Uani 1 1 d . .
H9 H 0.445756 0.488888 0.690365 0.019 Uiso 1 1 calc R U
C10 C 0.57819(14) 0.54966(12) 0.63291(12) 0.0253(3) Uani 1 1 d . .
H10A H 0.584636 0.495929 0.590956 0.038 Uiso 1 1 calc R U
H10B H 0.655854 0.573736 0.656860 0.038 Uiso 1 1 calc R U
H10C H 0.531990 0.597820 0.595434 0.038 Uiso 1 1 calc R U
C11 C 0.59161(14) 0.44654(10) 0.77977(12) 0.0241(3) Uani 1 1 d . .
H11A H 0.602081 0.393470 0.737974 0.036 Uiso 1 1 calc R U
H11B H 0.551569 0.426481 0.833455 0.036 Uiso 1 1 calc R U
H11C H 0.667619 0.472246 0.806335 0.036 Uiso 1 1 calc R U
C12 C 0.60052(12) 0.69266(10) 0.83659(10) 0.0172(3) Uani 1 1 d . .
H12 H 0.572341 0.734350 0.885604 0.021 Uiso 1 1 calc R U
C13 C 0.64701(13) 0.75773(11) 0.76429(12) 0.0244(3) Uani 1 1 d . .
H13A H 0.684489 0.721319 0.718181 0.037 Uiso 1 1 calc R U
H13B H 0.703663 0.800282 0.799915 0.037 Uiso 1 1 calc R U
H13C H 0.582615 0.793205 0.728518 0.037 Uiso 1 1 calc R U
C14 C 0.69997(13) 0.63766(11) 0.89416(11) 0.0245(3) Uani 1 1 d . .
H14A H 0.740598 0.602917 0.848844 0.037 Uiso 1 1 calc R U
H14B H 0.668786 0.594513 0.938182 0.037 Uiso 1 1 calc R U
H14C H 0.754326 0.680265 0.932362 0.037 Uiso 1 1 calc R U
C15 C 0.26319(11) 0.59132(9) 0.61287(9) 0.0138(2) Uani 1 1 d . .
H15A H 0.331140 0.571137 0.583156 0.017 Uiso 1 1 calc R U
H15B H 0.243436 0.540137 0.654891 0.017 Uiso 1 1 calc R U
C16 C 0.16125(12) 0.60454(10) 0.53083(10) 0.0170(2) Uani 1 1 d . .
H16A H 0.177463 0.658008 0.490341 0.020 Uiso 1 1 calc R U
H16B H 0.090592 0.618939 0.559658 0.020 Uiso 1 1 calc R U
C17 C 0.13838(13) 0.51899(11) 0.46560(11) 0.0216(3) Uani 1 1 d . .
H17A H 0.073307 0.531330 0.413728 0.032 Uiso 1 1 calc R U
H17B H 0.119292 0.466346 0.504806 0.032 Uiso 1 1 calc R U
H17C H 0.207897 0.504563 0.436540 0.032 Uiso 1 1 calc R U
C18 C 0.19132(12) 0.77479(9) 0.64990(9) 0.0145(2) Uani 1 1 d . .
C19 C 0.39300(12) 0.74196(10) 0.60838(10) 0.0163(2) Uani 1 1 d . .
C20 C 0.36710(12) 0.80871(9) 0.77996(10) 0.0154(2) Uani 1 1 d . .

loop_
_atom_site_aniso_label
_atom_site_aniso_U_11
_atom_site_aniso_U_22
_atom_site_aniso_U_33
_atom_site_aniso_U_23
_atom_site_aniso_U_13
_atom_site_aniso_U_12
Mn1 0.01081(9) 0.01043(9) 0.01018(8) 0.00112(7) 0.00234(6) 0.00037(6)
P1 0.01289(15) 0.01054(14) 0.01348(14) 0.00134(11) 0.00513(11) 0.00121(11)
P2 0.01082(14) 0.01379(15) 0.01040(13) 0.00072(11) 0.00181(11) 0.00128(11)
O1 0.0195(5) 0.0207(5) 0.0248(5) 0.0055(4) 0.0018(4) 0.0051(4)
O2 0.0209(5) 0.0411(7) 0.0217(5) 0.0129(5) 0.0085(4) 0.0040(5)
O3 0.0267(6) 0.0163(5) 0.0276(5) -0.0040(4) 0.0035(5) -0.0030(4)
C1 0.0157(6) 0.0159(6) 0.0233(6) -0.0015(5) 0.0081(5) -0.0026(5)
C2 0.0142(6) 0.0246(7) 0.0308(8) -0.0017(6) 0.0047(6) -0.0014(5)
C3 0.0259(8) 0.0221(7) 0.0370(9) 0.0034(6) 0.0143(7) -0.0056(6)
C4 0.0221(7) 0.0180(6) 0.0149(6) 0.0005(5) 0.0090(5) 0.0030(5)
C5 0.0226(7) 0.0165(6) 0.0222(7) -0.0029(5) 0.0079(6) 0.0041(5)
C6 0.0341(9) 0.0284(8) 0.0152(6) -0.0027(6) 0.0029(6) 0.0056(6)
C7 0.0206(7) 0.0156(6) 0.0205(6) 0.0077(5) 0.0099(5) 0.0048(5)
C8 0.0177(6) 0.0262(7) 0.0153(6) 0.0076(5) 0.0045(5) 0.0070(5)
C9 0.0135(6) 0.0162(6) 0.0177(6) -0.0030(5) 0.0009(5) 0.0019(5)
C10 0.0247(8) 0.0297(8) 0.0237(7) -0.0043(6) 0.0109(6) 0.0047(6)
C11 0.0200(7) 0.0174(7) 0.0329(8) -0.0016(6) -0.0028(6) 0.0052(5)
C12 0.0138(6) 0.0199(6) 0.0171(6) -0.0037(5) -0.0003(5) 0.0001(5)
C13 0.0179(7) 0.0254(7) 0.0296(8) -0.0001(6) 0.0023(6) -0.0067(6)
C14 0.0185(7) 0.0288(8) 0.0235(7) -0.0044(6) -0.0057(6) 0.0010(6)
C15 0.0126(6) 0.0151(6) 0.0138(5) -0.0016(5) 0.0021(4) 0.0005(4)
C16 0.0147(6) 0.0186(6) 0.0169(6) -0.0017(5) -0.0004(5) 0.0010(5)
C17 0.0171(7) 0.0268(7) 0.0200(6) -0.0077(6) -0.0007(5) 0.0013(5)
C18 0.0168(6) 0.0134(6) 0.0140(5) 0.0008(4) 0.0046(5) -0.0004(4)
C19 0.0130(6) 0.0192(6) 0.0163(6) 0.0021(5) 0.0012(5) 0.0020(5)
C20 0.0159(6) 0.0157(6) 0.0151(6) 0.0039(5) 0.0036(5) 0.0017(5)

loop_
_atom_type_symbol
_atom_type_description
_atom_type_scat_dispersion_real
_atom_type_scat_dispersion_imag
_atom_type_scat_source
C C 0.0033 0.0016 'International Tables Vol C Tables 4.2.6.8 and 6.1.1.4'
H H 0.0000 0.0000 'International Tables Vol C Tables 4.2.6.8 and 6.1.1.4'
Mn Mn 0.3368 0.7283 'International Tables Vol C Tables 4.2.6.8 and 6.1.1.4'
O O 0.0106 0.0060 'International Tables Vol C Tables 4.2.6.8 and 6.1.1.4'
P P 0.1023 0.0942 'International Tables Vol C Tables 4.2.6.8 and 6.1.1.4'

loop_
_geom_angle_atom_site_label_1
_geom_angle_atom_site_label_2
_geom_angle_atom_site_label_3
_geom_angle
C20 Mn1 C19 93.81(6)
C20 Mn1 C18 90.85(6)
C19 Mn1 C18 90.03(6)
C20 Mn1 C15 176.48(5)
C19 Mn1 C15 83.03(6)
C18 Mn1 C15 90.70(6)
C20 Mn1 P1 95.42(4)
C19 Mn1 P1 170.56(5)
C18 Mn1 P1 91.78(4)
C15 Mn1 P1 87.68(4)
C20 Mn1 P2 89.67(5)
C19 Mn1 P2 92.58(5)
C18 Mn1 P2 177.30(4)
C15 Mn1 P2 88.93(4)
P1 Mn1 P2 85.530(19)
C7 P1 C1 101.15(7)
C7 P1 C4 104.72(7)
C1 P1 C4 102.94(6)
C7 P1 Mn1 107.31(4)
C1 P1 Mn1 119.71(5)
C4 P1 Mn1 118.76(5)
C8 P2 C12 101.03(7)
C8 P2 C9 103.49(7)
C12 P2 C9 109.57(6)
C8 P2 Mn1 107.76(5)
C12 P2 Mn1 114.73(5)
C9 P2 Mn1 118.16(5)
C2 C1 C3 109.55(12)
C2 C1 P1 113.59(10)
C3 C1 P1 114.27(11)
C2 C1 H1 106.3
C3 C1 H1 106.3
P1 C1 H1 106.3
C1 C2 H2A 109.5
C1 C2 H2B 109.5
H2A C2 H2B 109.5
C1 C2 H2C 109.5
H2A C2 H2C 109.5
H2B C2 H2C 109.5
C1 C3 H3A 109.5
C1 C3 H3B 109.5
H3A C3 H3B 109.5
C1 C3 H3C 109.5
H3A C3 H3C 109.5
H3B C3 H3C 109.5
C6 C4 C5 109.36(12)
C6 C4 P1 114.04(10)
C5 C4 P1 111.63(9)
C6 C4 H4 107.2
C5 C4 H4 107.2
P1 C4 H4 107.2
C4 C5 H5A 109.5
C4 C5 H5B 109.5
H5A C5 H5B 109.5
C4 C5 H5C 109.5
H5A C5 H5C 109.5
H5B C5 H5C 109.5
C4 C6 H6A 109.5
C4 C6 H6B 109.5
H6A C6 H6B 109.5
C4 C6 H6C 109.5
H6A C6 H6C 109.5
H6B C6 H6C 109.5
C8 C7 P1 111.09(9)
C8 C7 H7A 109.4
P1 C7 H7A 109.4
C8 C7 H7AB 109.4
P1 C7 H7AB 109.4
H7A C7 H7AB 108.0
C7 C8 P2 110.88(10)
C7 C8 H8A 109.5
P2 C8 H8A 109.5
C7 C8 H8AB 109.5
P2 C8 H8AB 109.5
H8A C8 H8AB 108.1
C10 C9 C11 109.92(12)
C10 C9 P2 111.26(10)
C11 C9 P2 118.35(10)
C10 C9 H9 105.4
C11 C9 H9 105.4
P2 C9 H9 105.4
C9 C10 H10A 109.5
C9 C10 H10B 109.5
H10A C10 H10B 109.5
C9 C10 H10C 109.5
H10A C10 H10C 109.5
H10B C10 H10C 109.5
C9 C11 H11A 109.5
C9 C11 H11B 109.5
H11A C11 H11B 109.5
C9 C11 H11C 109.5
H11A C11 H11C 109.5
H11B C11 H11C 109.5
C14 C12 C13 110.26(12)
C14 C12 P2 115.43(10)
C13 C12 P2 114.85(10)
C14 C12 H12 105.0
C13 C12 H12 105.0
P2 C12 H12 105.0
C12 C13 H13A 109.5
C12 C13 H13B 109.5
H13A C13 H13B 109.5
C12 C13 H13C 109.5
H13A C13 H13C 109.5
H13B C13 H13C 109.5
C12 C14 H14A 109.5
C12 C14 H14B 109.5
H14A C14 H14B 109.5
C12 C14 H14C 109.5
H14A C14 H14C 109.5
H14B C14 H14C 109.5
C16 C15 Mn1 117.45(9)
C16 C15 H15A 107.9
Mn1 C15 H15A 107.9
C16 C15 H15B 107.9
Mn1 C15 H15B 107.9
H15A C15 H15B 107.2
C15 C16 C17 112.67(11)
C15 C16 H16A 109.1
C17 C16 H16A 109.1
C15 C16 H16B 109.1
C17 C16 H16B 109.1
H16A C16 H16B 107.8
C16 C17 H17A 109.5
C16 C17 H17B 109.5
H17A C17 H17B 109.5
C16 C17 H17C 109.5
H17A C17 H17C 109.5
H17B C17 H17C 109.5
O1 C18 Mn1 176.14(12)
O2 C19 Mn1 177.27(12)
O3 C20 Mn1 175.81(12)

loop_
_geom_bond_atom_site_label_1
_geom_bond_atom_site_label_2
_geom_bond_distance
Mn1 C20 1.7982(14)
Mn1 C19 1.7985(14)
Mn1 C18 1.8026(14)
Mn1 C15 2.1869(13)
Mn1 P1 2.3224(5)
Mn1 P2 2.3324(5)
P1 C7 1.8454(14)
P1 C1 1.8660(15)
P1 C4 1.8666(13)
P2 C8 1.8454(14)
P2 C12 1.8591(15)
P2 C9 1.8632(13)
O1 C18 1.1540(17)
O2 C19 1.1560(16)
O3 C20 1.1569(17)
C1 C2 1.530(2)
C1 C3 1.537(2)
C1 H1 1.0000
C2 H2A 0.9800
C2 H2B 0.9800
C2 H2C 0.9800
C3 H3A 0.9800
C3 H3B 0.9800
C3 H3C 0.9800
C4 C6 1.530(2)
C4 C5 1.534(2)
C4 H4 1.0000
C5 H5A 0.9800
C5 H5B 0.9800
C5 H5C 0.9800
C6 H6A 0.9800
C6 H6B 0.9800
C6 H6C 0.9800
C7 C8 1.529(2)
C7 H7A 0.9900
C7 H7AB 0.9900
C8 H8A 0.9900
C8 H8AB 0.9900
C9 C10 1.531(2)
C9 C11 1.534(2)
C9 H9 1.0000
C10 H10A 0.9800
C10 H10B 0.9800
C10 H10C 0.9800
C11 H11A 0.9800
C11 H11B 0.9800
C11 H11C 0.9800
C12 C14 1.528(2)
C12 C13 1.532(2)
C12 H12 1.0000
C13 H13A 0.9800
C13 H13B 0.9800
C13 H13C 0.9800
C14 H14A 0.9800
C14 H14B 0.9800
C14 H14C 0.9800
C15 C16 1.5283(19)
C15 H15A 0.9900
C15 H15B 0.9900
C16 C17 1.532(2)
C16 H16A 0.9900
C16 H16B 0.9900
C17 H17A 0.9800
C17 H17B 0.9800
C17 H17C 0.9800
